data_7009427
loop_
_publ_author_name
'Costa, Judite'
'Delgado, Rita'
'Drew, Michael G. B.'
'F\'elix, Vitor'
'Saint-Maurice, Andr\'e'

_publ_section_title
;
 A new redox-responsive 14-membered tetraazamacrocycle with
 ferrocenylmethyl arms as receptor for sensing transition-metal ions
;
_journal_issue 12
_journal_name_full 'Journal of the Chemical Society, Dalton Transactions'
_journal_page_first 1907
_journal_paper_doi 10.1039/b000938p
_journal_year 2000
_chemical_formula_moiety '[NiL1CL]Cl'
_chemical_formula_sum 'C36 H44 Cl2 Fe2 N4 Ni'
_chemical_formula_weight 774.06
_chemical_name_systematic
; 
 ? 
;
_space_group_IT_number 14
_symmetry_cell_setting monoclinic
_symmetry_space_group_name_Hall '-P 2ybc'
_symmetry_space_group_name_H-M 'P 1 21/c 1'
_atom_sites_solution_hydrogens geom
_atom_sites_solution_primary direct
_atom_sites_solution_secondary difmap
_audit_creation_method SHELXL-97
_cell_angle_alpha 90.00
_cell_angle_beta 95.430(10)
_cell_angle_gamma 90.00
_cell_formula_units_Z 4
_cell_length_a 17.21(2)
_cell_length_b 11.537(16)
_cell_length_c 18.55(2)
_cell_measurement_temperature 293(2)
_cell_volume 3667(8)
_computing_structure_refinement 'SHELXL-97 (Sheldrick, 1997)'
_computing_structure_solution 'SHELXS-97 (Sheldrick, 1990)'
_diffrn_ambient_temperature 293(2)
_diffrn_measured_fraction_theta_full 0.537
_diffrn_measured_fraction_theta_max 0.537
_diffrn_radiation_monochromator graphite
_diffrn_radiation_source 'fine-focus sealed tube'
_diffrn_radiation_type MoK\a
_diffrn_radiation_wavelength 0.71073
_diffrn_reflns_av_R_equivalents 0.0913
_diffrn_reflns_av_sigmaI/netI 0.1380
_diffrn_reflns_limit_h_max 15
_diffrn_reflns_limit_h_min 0
_diffrn_reflns_limit_k_max 12
_diffrn_reflns_limit_k_min -12
_diffrn_reflns_limit_l_max 17
_diffrn_reflns_limit_l_min -18
_diffrn_reflns_number 6632
_diffrn_reflns_theta_full 26.12
_diffrn_reflns_theta_max 26.12
_diffrn_reflns_theta_min 2.45
_exptl_absorpt_coefficient_mu 1.465
_exptl_crystal_density_diffrn 1.403
_exptl_crystal_density_method 'not measured'
_exptl_crystal_F_000 1608
_refine_diff_density_max 0.994
_refine_diff_density_min -0.500
_refine_diff_density_rms 0.139
_refine_ls_extinction_coef 0.0024(14)
_refine_ls_extinction_expression Fc^*^=kFc[1+0.001xFc^2^\l^3^/sin(2\q)]^-1/4^
_refine_ls_extinction_method SHELXL
_refine_ls_goodness_of_fit_ref 1.311
_refine_ls_hydrogen_treatment mixed
_refine_ls_matrix_type full
_refine_ls_number_parameters 348
_refine_ls_number_reflns 4126
_refine_ls_number_restraints 54
_refine_ls_restrained_S_all 1.304
_refine_ls_R_factor_all 0.2926
_refine_ls_R_factor_gt 0.1662
_refine_ls_shift/su_max 0.020
_refine_ls_shift/su_mean 0.003
_refine_ls_structure_factor_coef Fsqd
_refine_ls_weighting_details 'w=1/[\s^2^(Fo^2^)+(0.2000P)^2^+0.0000P] where P=(Fo^2^+2Fc^2^)/3'
_refine_ls_weighting_scheme calc
_refine_ls_wR_factor_gt 0.4149
_refine_ls_wR_factor_ref 0.4630
_reflns_number_gt 1620
_reflns_number_total 4126
_reflns_threshold_expression >2sigma(I)
_cod_data_source_file b000938p.txt
_cod_data_source_block complex3
_cod_depositor_comments
;
The following automatic conversions were performed:
'_symmetry_cell_setting' value 'Monoclinic' changed to 'monoclinic'
according to '/home/saulius/struct/CIF-dictionaries/cif_core.dic'
dictionary named 'cif_core.dic' version 2.4.1 from 2010-06-29.

Automatic conversion script
Id: cif_fix_enum 1527 2010-12-29 10:47:43Z saulius 

The following automatic conversions were performed:

'_refine_ls_weighting_scheme' value 'calc
w=1/[\s^2^(Fo^2^)+(0.2000P)^2^+0.0000P] where P=(Fo^2^+2Fc^2^)/3' was
changed to 'calc'. New tag '_refine_ls_weighting_details' was
created. The value of the new tag was set to
'w=1/[\s^2^(Fo^2^)+(0.2000P)^2^+0.0000P] where P=(Fo^2^+2Fc^2^)/3'.

Automatic conversion script
Id: cif_fix_values 3143 2015-03-26 13:38:13Z robertas 
;
_cod_original_cell_volume 3665(8)
_cod_original_sg_symbol_H-M P21/c
_cod_database_code 7009427

loop_
_symmetry_equiv_pos_as_xyz
'x, y, z'
'-x, y+1/2, -z+1/2'
'-x, -y, -z'
'x, -y-1/2, z-1/2'

loop_
_atom_site_label
_atom_site_type_symbol
_atom_site_fract_x
_atom_site_fract_y
_atom_site_fract_z
_atom_site_U_iso_or_equiv
_atom_site_adp_type
_atom_site_occupancy
_atom_site_calc_flag
_atom_site_refinement_flags
_atom_site_disorder_assembly
_atom_site_disorder_group
Ni Ni 1.19383(18) 0.8533(3) 0.1632(2) 0.1240(15) Uani 1 d . . .
Cl Cl 1.2544(3) 0.7323(4) 0.2616(3) 0.0851(17) Uani 1 d . . .
Fe1 Fe 1.3281(2) 0.5284(3) 0.0215(2) 0.1293(17) Uani 1 d . . .
Fe2 Fe 1.5342(2) 1.0055(3) 0.1642(2) 0.1325(17) Uani 1 d . . .
C55 C 1.2401(2) 0.6342(3) -0.0260(2) 0.143(10) Uani 1 d R . .
H55 H 1.1946 0.6118 -0.0535 0.171 Uiso 1 calc R . .
C54 C 1.3126(2) 0.6606(3) -0.0530(2) 0.147(11) Uani 1 d R . .
H54 H 1.3229 0.6585 -0.1013 0.177 Uiso 1 calc R . .
C53 C 1.3666(2) 0.6909(3) 0.0067(2) 0.126(8) Uani 1 d RU . .
H53 H 1.4184 0.7120 0.0044 0.152 Uiso 1 calc R . .
C52 C 1.3275(2) 0.6832(3) 0.0706(2) 0.126(10) Uani 1 d R . .
H52 H 1.3493 0.6984 0.1175 0.151 Uiso 1 calc R . .
C51 C 1.2494(2) 0.6482(3) 0.0504(2) 0.162(14) Uani 1 d R . .
C56 C 1.189(2) 0.612(2) 0.090(2) 0.202(17) Uani 1 d . . .
H56A H 1.2123 0.5765 0.1340 0.243 Uiso 1 calc R . .
H56B H 1.1606 0.5516 0.0619 0.243 Uiso 1 calc R . .
N5 N 1.1264(13) 0.7102(16) 0.1110(15) 0.136(8) Uani 1 d . . .
C6 C 1.0903(16) 0.756(2) 0.042(2) 0.192(17) Uani 1 d . . .
H6A H 1.0370 0.7787 0.0479 0.230 Uiso 1 calc R . .
H6B H 1.0890 0.6955 0.0057 0.230 Uiso 1 calc R . .
C7 C 1.1347(15) 0.857(2) 0.0187(17) 0.116(7) Uani 1 d U . .
C15 C 1.1274(17) 0.886(3) -0.055(2) 0.155(11) Uani 1 d U . .
H15 H 1.0995 0.8402 -0.0896 0.186 Uiso 1 calc R . .
C16 C 1.1618(7) 0.9820(10) -0.0729(9) 0.162(14) Uani 1 d . . .
H16 H 1.1596 1.0002 -0.1219 0.194 Uiso 1 calc R . .
C75 C 1.4441(7) 1.1228(10) 0.1331(9) 0.135(10) Uani 1 d R . .
H75 H 1.4201 1.1371 0.0869 0.162 Uiso 1 calc R . .
C71 C 1.4214(7) 1.0376(10) 0.1822(9) 0.120(9) Uani 1 d R . .
C72 C 1.4732(7) 1.0445(10) 0.2463(9) 0.134(9) Uani 1 d RU . .
H72 H 1.4715 0.9985 0.2873 0.161 Uiso 1 calc R . .
C73 C 1.5279(7) 1.1341(10) 0.2369(9) 0.218(19) Uani 1 d R . .
H73 H 1.5684 1.1570 0.2707 0.262 Uiso 1 calc R . .
C74 C 1.5100(7) 1.1825(10) 0.1669(9) 0.152(11) Uani 1 d RU . .
H74 H 1.5366 1.2427 0.1468 0.182 Uiso 1 calc R . .
C76 C 1.3534(13) 0.9598(18) 0.1609(14) 0.109(7) Uani 1 d . . .
H76A H 1.3540 0.9444 0.1095 0.131 Uiso 1 calc R . .
H76B H 1.3642 0.8866 0.1856 0.131 Uiso 1 calc R . .
N11 N 1.2726(11) 0.9919(17) 0.1726(13) 0.119(7) Uani 1 d . . .
C10 C 1.2463(17) 1.0859(19) 0.1151(18) 0.188(18) Uani 1 d . . .
H10A H 1.2904 1.1338 0.1053 0.226 Uiso 1 calc R . .
H10B H 1.2068 1.1353 0.1330 0.226 Uiso 1 calc R . .
C9 C 1.2120(14) 1.021(3) 0.043(2) 0.153(13) Uani 1 d . . .
C17 C 1.202(2) 1.060(3) -0.023(2) 0.18(2) Uani 1 d . . .
H17 H 1.2202 1.1325 -0.0370 0.221 Uiso 1 calc R . .
N8 N 1.1742(12) 0.9196(16) 0.0650(12) 0.122(7) Uani 1 d . . .
N1 N 1.1059(10) 0.9316(17) 0.2171(15) 0.136(8) Uani 1 d . . .
C100 C 1.0553(13) 1.002(2) 0.1741(17) 0.151(11) Uani 1 d . . .
H10C H 1.0413 0.9637 0.1286 0.181 Uiso 1 calc R . .
H10D H 1.0803 1.0740 0.1657 0.181 Uiso 1 calc R . .
H10E H 1.0091 1.0154 0.1981 0.181 Uiso 1 calc R . .
C12 C 1.2710(15) 1.039(3) 0.240(2) 0.175(13) Uani 1 d . . .
H12A H 1.3117 1.0969 0.2455 0.210 Uiso 1 calc R . .
H12B H 1.2871 0.9774 0.2746 0.210 Uiso 1 calc R . .
C13 C 1.1909(17) 1.100(3) 0.270(2) 0.176(12) Uani 1 d U . .
H13A H 1.2041 1.1459 0.3136 0.211 Uiso 1 calc R . .
H13B H 1.1634 1.1481 0.2335 0.211 Uiso 1 calc R . .
C14 C 1.143(2) 0.9936(19) 0.287(2) 0.208(19) Uani 1 d . . .
H14A H 1.1016 1.0169 0.3159 0.250 Uiso 1 calc R . .
H14B H 1.1762 0.9391 0.3151 0.250 Uiso 1 calc R . .
C4 C 1.0716(15) 0.656(2) 0.160(2) 0.20(2) Uani 1 d . . .
H4A H 1.0371 0.6026 0.1322 0.246 Uiso 1 calc R . .
H4B H 1.1012 0.6132 0.1980 0.246 Uiso 1 calc R . .
C3 C 1.0251(17) 0.745(3) 0.192(2) 0.172(11) Uani 1 d U . .
H3A H 0.9962 0.7846 0.1516 0.206 Uiso 1 calc R . .
H3B H 0.9867 0.7039 0.2170 0.206 Uiso 1 calc R . .
C2 C 1.0530(7) 0.8313(8) 0.2382(7) 0.189(13) Uani 1 d U . .
H2A H 1.0811 0.7927 0.2793 0.226 Uiso 1 calc R . .
H2B H 1.0077 0.8672 0.2563 0.226 Uiso 1 calc R . .
C82 C 1.5940(7) 0.8515(8) 0.1883(7) 0.177(16) Uani 1 d R . .
H82 H 1.5935 0.8085 0.2306 0.212 Uiso 1 calc R . .
C81 C 1.5453(7) 0.8334(8) 0.1231(7) 0.170(14) Uani 1 d R . .
H81 H 1.5072 0.7763 0.1153 0.204 Uiso 1 calc R . .
C85 C 1.5648(7) 0.9176(8) 0.0720(7) 0.21(2) Uani 1 d R . .
H85 H 1.5418 0.9254 0.0248 0.249 Uiso 1 calc R . .
C84 C 1.6256(7) 0.9878(8) 0.1056(7) 0.23(2) Uani 1 d R . .
H84 H 1.6495 1.0497 0.0842 0.282 Uiso 1 calc R . .
C83 C 1.6437(7) 0.9470(8) 0.1774(7) 0.208(16) Uani 1 d RU . .
H83 H 1.6814 0.9775 0.2114 0.250 Uiso 1 calc R . .
C63 C 1.4245(7) 0.4231(8) 0.0533(7) 0.21(2) Uani 1 d R . .
H63 H 1.4749 0.4437 0.0714 0.251 Uiso 1 calc R . .
C64 C 1.3978(7) 0.4080(8) -0.0210(7) 0.29(3) Uani 1 d R . .
H64 H 1.4275 0.4170 -0.0599 0.349 Uiso 1 calc R . .
C65 C 1.3176(7) 0.3770(8) -0.0252(7) 0.21(2) Uani 1 d R . .
H65 H 1.2857 0.3619 -0.0675 0.247 Uiso 1 calc R . .
C61 C 1.2948(7) 0.3728(8) 0.0464(7) 0.24(3) Uani 1 d R . .
H614 H 1.2453 0.3546 0.0592 0.286 Uiso 1 calc R . .
C62 C 1.3609(7) 0.4013(8) 0.0949(7) 0.21(2) Uani 1 d R . .
H62 H 1.3623 0.4051 0.1451 0.251 Uiso 1 calc R . .
Cl1 Cl 0.9202(3) 0.6892(4) -0.0965(5) 0.139(3) Uani 1 d . . .

loop_
_atom_site_aniso_label
_atom_site_aniso_U_11
_atom_site_aniso_U_22
_atom_site_aniso_U_33
_atom_site_aniso_U_23
_atom_site_aniso_U_13
_atom_site_aniso_U_12
Ni 0.124(3) 0.114(2) 0.136(4) 0.0133(19) 0.025(2) 0.0126(16)
Cl 0.089(4) 0.118(3) 0.047(3) 0.011(2) 0.003(2) 0.055(3)
Fe1 0.147(3) 0.097(2) 0.143(4) -0.012(2) 0.011(3) -0.0036(18)
Fe2 0.117(3) 0.128(3) 0.151(4) -0.017(2) 0.004(2) 0.0071(19)
C55 0.16(3) 0.117(17) 0.16(3) -0.007(18) 0.05(2) 0.025(16)
C54 0.13(2) 0.22(3) 0.10(2) -0.05(2) 0.015(17) 0.013(19)
C53 0.135(11) 0.122(11) 0.124(12) -0.004(9) 0.021(9) -0.012(8)
C52 0.17(2) 0.052(11) 0.14(3) -0.014(12) -0.043(19) -0.021(11)
C51 0.22(3) 0.085(17) 0.20(4) -0.013(19) 0.08(3) -0.042(18)
C56 0.34(5) 0.076(18) 0.18(4) 0.016(18) -0.02(3) 0.06(2)
N5 0.14(2) 0.098(13) 0.17(3) 0.018(13) 0.020(16) -0.012(12)
C6 0.11(2) 0.13(2) 0.32(5) -0.05(3) -0.02(3) -0.048(17)
C7 0.117(11) 0.114(10) 0.118(11) 0.004(9) 0.012(9) -0.001(8)
C15 0.152(13) 0.157(13) 0.155(14) -0.001(9) 0.009(9) 0.006(9)
C16 0.19(3) 0.18(3) 0.11(3) -0.04(2) -0.01(2) -0.01(2)
C75 0.11(2) 0.17(2) 0.12(3) -0.058(19) -0.016(17) -0.009(16)
C71 0.068(17) 0.131(18) 0.17(3) -0.004(17) 0.039(16) -0.010(13)
C72 0.128(12) 0.136(11) 0.138(12) -0.002(9) 0.013(9) 0.005(9)
C73 0.17(3) 0.17(3) 0.30(6) -0.04(3) -0.03(3) -0.10(2)
C74 0.154(13) 0.149(13) 0.150(14) 0.003(9) 0.011(9) 0.005(9)
C76 0.083(18) 0.127(17) 0.11(2) 0.005(14) -0.009(14) -0.006(13)
N11 0.071(16) 0.161(17) 0.12(2) -0.047(15) -0.022(12) 0.014(10)
C10 0.18(3) 0.099(16) 0.24(4) 0.032(18) -0.17(3) -0.047(15)
C9 0.078(19) 0.14(2) 0.24(4) -0.03(3) 0.00(2) 0.008(15)
C17 0.21(3) 0.22(4) 0.14(3) 0.13(3) 0.08(3) 0.09(3)
N8 0.135(17) 0.089(12) 0.13(2) 0.016(12) -0.028(13) 0.023(11)
N1 0.070(13) 0.121(14) 0.22(3) 0.005(16) 0.034(14) 0.013(10)
C100 0.10(2) 0.14(2) 0.21(4) 0.03(2) 0.01(2) 0.031(15)
C12 0.11(2) 0.22(3) 0.19(4) -0.03(3) 0.00(2) 0.06(2)
C13 0.170(14) 0.180(14) 0.178(15) -0.004(10) 0.017(10) -0.005(9)
C14 0.35(5) 0.054(15) 0.20(4) 0.000(16) -0.08(3) 0.032(18)
C4 0.12(2) 0.12(2) 0.40(6) 0.01(2) 0.14(3) -0.037(16)
C3 0.167(14) 0.169(14) 0.182(15) -0.003(10) 0.028(10) -0.006(9)
C2 0.188(15) 0.188(15) 0.191(16) 0.000(10) 0.029(10) 0.006(10)
C82 0.11(2) 0.13(2) 0.28(5) -0.01(2) -0.07(3) 0.018(15)
C81 0.12(2) 0.15(2) 0.23(4) -0.06(2) -0.05(2) 0.026(16)
C85 0.35(5) 0.15(3) 0.15(3) 0.03(2) 0.15(3) 0.11(3)
C84 0.26(4) 0.10(2) 0.38(7) 0.06(3) 0.18(4) 0.04(2)
C83 0.207(18) 0.209(18) 0.209(18) -0.003(10) 0.017(10) 0.007(10)
C63 0.33(5) 0.12(2) 0.16(4) -0.04(2) -0.06(4) 0.02(3)
C64 0.24(4) 0.24(5) 0.41(9) -0.20(5) 0.13(5) -0.05(3)
C65 0.41(7) 0.050(15) 0.14(3) 0.008(15) -0.05(3) 0.03(2)
C61 0.19(4) 0.09(2) 0.45(9) 0.09(4) 0.11(5) 0.006(19)
C62 0.31(6) 0.10(2) 0.24(5) 0.05(2) 0.10(4) -0.01(3)
Cl1 0.102(5) 0.094(4) 0.217(9) 0.030(4) 0.001(5) -0.016(3)

loop_
_atom_type_symbol
_atom_type_description
_atom_type_scat_dispersion_real
_atom_type_scat_dispersion_imag
_atom_type_scat_source
C C 0.0033 0.0016 'International Tables Vol C Tables 4.2.6.8 and 6.1.1.4'
H H 0.0000 0.0000 'International Tables Vol C Tables 4.2.6.8 and 6.1.1.4'
N N 0.0061 0.0033 'International Tables Vol C Tables 4.2.6.8 and 6.1.1.4'
Ni Ni 0.3393 1.1124 'International Tables Vol C Tables 4.2.6.8 and 6.1.1.4'
Cl Cl 0.1484 0.1585 'International Tables Vol C Tables 4.2.6.8 and 6.1.1.4'
Fe Fe 0.3463 0.8444 'International Tables Vol C Tables 4.2.6.8 and 6.1.1.4'

loop_
_geom_angle_atom_site_label_1
_geom_angle_atom_site_label_2
_geom_angle_atom_site_label_3
_geom_angle
_geom_angle_site_symmetry_1
_geom_angle_site_symmetry_3
_geom_angle_publ_flag
N8 Ni N11 80.4(9) . . ?
N8 Ni N1 101.9(9) . . ?
N11 Ni N1 97.0(8) . . ?
N8 Ni N5 81.2(9) . . ?
N11 Ni N5 157.6(10) . . ?
N1 Ni N5 99.2(9) . . ?
N8 Ni Cl 158.6(6) . . ?
N11 Ni Cl 98.4(6) . . ?
N1 Ni Cl 99.5(7) . . ?
N5 Ni Cl 94.0(7) . . ?
C65 Fe1 C61 42.7(2) . . ?
C65 Fe1 C52 174.3(4) . . ?
C61 Fe1 C52 134.2(5) . . ?
C65 Fe1 C53 142.2(5) . . ?
C61 Fe1 C53 174.0(5) . . ?
C52 Fe1 C53 41.36(11) . . ?
C65 Fe1 C64 41.6(2) . . ?
C61 Fe1 C64 70.2(3) . . ?
C52 Fe1 C64 144.1(4) . . ?
C53 Fe1 C64 111.6(4) . . ?
C65 Fe1 C51 133.4(4) . . ?
C61 Fe1 C51 110.1(4) . . ?
C52 Fe1 C51 41.06(11) . . ?
C53 Fe1 C51 68.97(17) . . ?
C64 Fe1 C51 172.1(5) . . ?
C65 Fe1 C62 70.2(3) . . ?
C61 Fe1 C62 41.6(2) . . ?
C52 Fe1 C62 110.4(4) . . ?
C53 Fe1 C62 133.2(4) . . ?
C64 Fe1 C62 68.5(3) . . ?
C51 Fe1 C62 117.3(4) . . ?
C65 Fe1 C54 111.4(4) . . ?
C61 Fe1 C54 144.9(5) . . ?
C52 Fe1 C54 68.84(17) . . ?
C53 Fe1 C54 40.78(11) . . ?
C64 Fe1 C54 106.8(4) . . ?
C51 Fe1 C54 68.15(16) . . ?
C62 Fe1 C54 171.4(4) . . ?
C65 Fe1 C55 107.8(4) . . ?
C61 Fe1 C55 115.0(4) . . ?
C52 Fe1 C55 68.52(16) . . ?
C53 Fe1 C55 68.33(17) . . ?
C64 Fe1 C55 132.0(5) . . ?
C51 Fe1 C55 40.35(11) . . ?
C62 Fe1 C55 148.1(4) . . ?
C54 Fe1 C55 40.19(11) . . ?
C65 Fe1 C63 69.1(3) . . ?
C61 Fe1 C63 69.1(3) . . ?
C52 Fe1 C63 115.2(4) . . ?
C53 Fe1 C63 108.4(4) . . ?
C64 Fe1 C63 40.13(18) . . ?
C51 Fe1 C63 147.7(4) . . ?
C62 Fe1 C63 40.1(2) . . ?
C54 Fe1 C63 131.9(4) . . ?
C55 Fe1 C63 170.7(5) . . ?
C72 Fe2 C83 123.0(6) . . ?
C72 Fe2 C84 160.0(6) . . ?
C83 Fe2 C84 41.6(2) . . ?
C72 Fe2 C73 41.6(3) . . ?
C83 Fe2 C73 106.0(5) . . ?
C84 Fe2 C73 122.1(5) . . ?
C72 Fe2 C71 41.4(2) . . ?
C83 Fe2 C71 161.2(6) . . ?
C84 Fe2 C71 156.5(6) . . ?
C73 Fe2 C71 69.1(4) . . ?
C72 Fe2 C82 108.4(6) . . ?
C83 Fe2 C82 40.73(19) . . ?
C84 Fe2 C82 68.4(3) . . ?
C73 Fe2 C82 122.8(6) . . ?
C71 Fe2 C82 125.5(5) . . ?
C72 Fe2 C74 68.7(3) . . ?
C83 Fe2 C74 121.1(5) . . ?
C84 Fe2 C74 106.3(5) . . ?
C73 Fe2 C74 40.5(2) . . ?
C71 Fe2 C74 67.8(3) . . ?
C82 Fe2 C74 157.9(6) . . ?
C72 Fe2 C85 158.2(5) . . ?
C83 Fe2 C85 68.3(3) . . ?
C84 Fe2 C85 40.4(2) . . ?
C73 Fe2 C85 159.2(6) . . ?
C71 Fe2 C85 122.6(6) . . ?
C82 Fe2 C85 66.7(3) . . ?
C74 Fe2 C85 124.0(5) . . ?
C72 Fe2 C75 68.5(3) . . ?
C83 Fe2 C75 156.5(5) . . ?
C84 Fe2 C75 120.9(6) . . ?
C73 Fe2 C75 67.9(3) . . ?
C71 Fe2 C75 40.2(2) . . ?
C82 Fe2 C75 161.5(5) . . ?
C74 Fe2 C75 39.7(2) . . ?
C85 Fe2 C75 108.9(5) . . ?
C72 Fe2 C81 123.8(5) . . ?
C83 Fe2 C81 67.4(3) . . ?
C84 Fe2 C81 67.2(3) . . ?
C73 Fe2 C81 158.9(6) . . ?
C71 Fe2 C81 110.2(5) . . ?
C82 Fe2 C81 39.28(16) . . ?
C74 Fe2 C81 160.2(6) . . ?
C85 Fe2 C81 39.12(19) . . ?
C75 Fe2 C81 126.1(5) . . ?
C54 C55 C51 108.0 . . ?
C54 C55 Fe1 69.28(18) . . ?
C51 C55 Fe1 68.62(17) . . ?
C53 C54 C55 108.0 . . ?
C53 C54 Fe1 68.00(16) . . ?
C55 C54 Fe1 70.53(15) . . ?
C54 C53 C52 108.0 . . ?
C54 C53 Fe1 71.22(17) . . ?
C52 C53 Fe1 68.95(17) . . ?
C53 C52 C51 108.0 . . ?
C53 C52 Fe1 69.69(18) . . ?
C51 C52 Fe1 70.87(15) . . ?
C56 C51 C52 133.2(15) . . ?
C56 C51 C55 118.1(15) . . ?
C52 C51 C55 108.0 . . ?
C56 C51 Fe1 118.6(10) . . ?
C52 C51 Fe1 68.08(16) . . ?
C55 C51 Fe1 71.04(17) . . ?
C51 C56 N5 117.3(18) . . ?
C6 N5 C4 116(3) . . ?
C6 N5 C56 106(3) . . ?
C4 N5 C56 109(2) . . ?
C6 N5 Ni 106.1(14) . . ?
C4 N5 Ni 112(2) . . ?
C56 N5 Ni 107.2(17) . . ?
N5 C6 C7 111(2) . . ?
N8 C7 C15 121(3) . . ?
N8 C7 C6 120(3) . . ?
C15 C7 C6 118(3) . . ?
C16 C15 C7 117(3) . . ?
C15 C16 C17 125(2) . . ?
C74 C75 C71 108.0 . . ?
C74 C75 Fe2 69.7(3) . . ?
C71 C75 Fe2 67.5(4) . . ?
C75 C71 C72 108.0 . . ?
C75 C71 C76 120.1(11) . . ?
C72 C71 C76 131.9(11) . . ?
C75 C71 Fe2 72.3(4) . . ?
C72 C71 Fe2 67.3(4) . . ?
C76 C71 Fe2 125.5(12) . . ?
C73 C72 C71 108.0 . . ?
C73 C72 Fe2 70.4(4) . . ?
C71 C72 Fe2 71.3(4) . . ?
C72 C73 C74 108.0 . . ?
C72 C73 Fe2 68.0(4) . . ?
C74 C73 Fe2 72.4(5) . . ?
C75 C74 C73 108.0 . . ?
C75 C74 Fe2 70.6(4) . . ?
C73 C74 Fe2 67.1(4) . . ?
N11 C76 C71 122.3(18) . . ?
C12 N11 C76 109.6(18) . . ?
C12 N11 C10 109(2) . . ?
C76 N11 C10 107(2) . . ?
C12 N11 Ni 108(2) . . ?
C76 N11 Ni 114.1(14) . . ?
C10 N11 Ni 109.3(11) . . ?
N11 C10 C9 108(2) . . ?
C17 C9 N8 122(3) . . ?
C17 C9 C10 129(4) . . ?
N8 C9 C10 107(3) . . ?
C9 C17 C16 114(3) . . ?
C7 N8 C9 120(3) . . ?
C7 N8 Ni 116.0(18) . . ?
C9 N8 Ni 123(2) . . ?
C100 N1 C2 103.2(16) . . ?
C100 N1 C14 113(2) . . ?
C2 N1 C14 110(2) . . ?
C100 N1 Ni 115(2) . . ?
C2 N1 Ni 105.5(11) . . ?
C14 N1 Ni 109.7(18) . . ?
N11 C12 C13 124(3) . . ?
C14 C13 C12 102(3) . . ?
C13 C14 N1 113(3) . . ?
C3 C4 N5 111(2) . . ?
C2 C3 C4 126(3) . . ?
C3 C2 N1 124(2) . . ?
C81 C82 C83 108.0 . . ?
C81 C82 Fe2 72.7(4) . . ?
C83 C82 Fe2 66.4(4) . . ?
C82 C81 C85 108.0 . . ?
C82 C81 Fe2 68.0(4) . . ?
C85 C81 Fe2 68.8(4) . . ?
C81 C85 C84 108.0 . . ?
C81 C85 Fe2 72.1(3) . . ?
C84 C85 Fe2 66.3(4) . . ?
C83 C84 C85 108.0 . . ?
C83 C84 Fe2 68.8(4) . . ?
C85 C84 Fe2 73.3(4) . . ?
C84 C83 C82 108.0 . . ?
C84 C83 Fe2 69.7(4) . . ?
C82 C83 Fe2 72.9(3) . . ?
C64 C63 C62 108.0 . . ?
C64 C63 Fe1 67.8(4) . . ?
C62 C63 Fe1 68.0(4) . . ?
C65 C64 C63 108.0 . . ?
C65 C64 Fe1 65.8(4) . . ?
C63 C64 Fe1 72.0(4) . . ?
C64 C65 C61 108.0 . . ?
C64 C65 Fe1 72.6(4) . . ?
C61 C65 Fe1 68.7(4) . . ?
C62 C61 C65 108.0 . . ?
C62 C61 Fe1 72.6(4) . . ?
C65 C61 Fe1 68.6(4) . . ?
C61 C62 C63 108.0 . . ?
C61 C62 Fe1 65.8(4) . . ?
C63 C62 Fe1 71.9(4) . . ?

loop_
_geom_bond_atom_site_label_1
_geom_bond_atom_site_label_2
_geom_bond_distance
_geom_bond_site_symmetry_2
_geom_bond_publ_flag
Ni N8 1.97(2) . ?
Ni N11 2.09(2) . ?
Ni N1 2.10(2) . ?
Ni N5 2.19(2) . ?
Ni Cl 2.450(6) . ?
Fe1 C65 1.951(11) . ?
Fe1 C61 1.953(11) . ?
Fe1 C52 2.006(5) . ?
Fe1 C53 2.015(5) . ?
Fe1 C64 2.040(10) . ?
Fe1 C51 2.043(5) . ?
Fe1 C62 2.043(12) . ?
Fe1 C54 2.058(6) . ?
Fe1 C55 2.075(5) . ?
Fe1 C63 2.095(11) . ?
Fe2 C72 1.982(14) . ?
Fe2 C83 1.994(12) . ?
Fe2 C84 2.006(13) . ?
Fe2 C73 2.015(12) . ?
Fe2 C71 2.034(12) . ?
Fe2 C82 2.080(9) . ?
Fe2 C74 2.086(12) . ?
Fe2 C85 2.098(13) . ?
Fe2 C75 2.097(12) . ?
Fe2 C81 2.142(10) . ?
C55 C54 1.4200 . ?
C55 C51 1.4201 . ?
C54 C53 1.4198 . ?
C53 C52 1.4200 . ?
C52 C51 1.4200 . ?
C51 C56 1.38(4) . ?
C56 N5 1.64(4) . ?
N5 C6 1.46(4) . ?
N5 C4 1.50(3) . ?
C6 C7 1.49(4) . ?
C7 N8 1.27(3) . ?
C7 C15 1.40(4) . ?
C15 C16 1.31(3) . ?
C16 C17 1.42(5) . ?
C75 C74 1.4200 . ?
C75 C71 1.4200 . ?
C71 C72 1.4201 . ?
C71 C76 1.50(2) . ?
C72 C73 1.4200 . ?
C73 C74 1.4200 . ?
C76 N11 1.47(3) . ?
N11 C12 1.37(4) . ?
N11 C10 1.56(3) . ?
C10 C9 1.59(4) . ?
C9 C17 1.31(4) . ?
C9 N8 1.42(4) . ?
N1 C100 1.38(3) . ?
N1 C2 1.55(2) . ?
N1 C14 1.56(3) . ?
C12 C13 1.69(4) . ?
C13 C14 1.53(4) . ?
C4 C3 1.46(4) . ?
C3 C2 1.37(3) . ?
C82 C81 1.4199 . ?
C82 C83 1.4202 . ?
C81 C85 1.4200 . ?
C85 C84 1.4201 . ?
C84 C83 1.4199 . ?
C63 C64 1.4200 . ?
C63 C62 1.4201 . ?
C64 C65 1.4200 . ?
C65 C61 1.4202 . ?
C61 C62 1.4200 . ?

loop_
_geom_torsion_atom_site_label_1
_geom_torsion_atom_site_label_2
_geom_torsion_atom_site_label_3
_geom_torsion_atom_site_label_4
_geom_torsion
_geom_torsion_site_symmetry_1
_geom_torsion_site_symmetry_2
_geom_torsion_site_symmetry_3
_geom_torsion_site_symmetry_4
_geom_torsion_publ_flag
Ni N11 C76 C71 -165.1(16) . . . . ?
Ni N5 C56 C51 -52(3) . . . . ?
N8 C7 C6 N5 -27(4) . . . . ?
C7 C6 N5 C4 149(2) . . . . ?
C6 N5 C4 C3 -72(4) . . . . ?
N5 C4 C3 C2 -64(5) . . . . ?
C4 C3 C2 N1 66(4) . . . . ?
C3 C2 N1 C14 -166(2) . . . . ?
C2 N1 C14 C13 -175(2) . . . . ?
N1 C14 C13 C12 -73(3) . . . . ?
C14 C13 C12 N11 77(4) . . . . ?
C13 C12 N11 C10 56(4) . . . . ?
C12 N11 C10 C9 -155(3) . . . . ?
N11 C10 C9 N8 34(3) . . . . ?
C10 C9 N8 C7 173(2) . . . . ?
C9 N8 C7 C6 -175(2) . . . . ?
N8 C7 C6 N5 -27(4) . . . . ?
